data_7135874
loop_
_publ_author_name
'Dzielak, Hubert'
'Bonarek, Pawel J.'
'Zakrzewski, Jakub J.'
'Ohkoshi, Shin-ichi'
'Chorazy, Szymon'

_publ_section_title
;
 Nitrito-\kN ligand in pentacyanidocobaltate(III) linkers as a polarity
 inducer in heterometallic frameworks incorporating lanthanide(III)
 molecular nanomagnets
;
_journal_name_full 'Chemical Communications'
_journal_paper_doi 10.1039/D6CC02035F
_journal_year 2026
_chemical_absolute_configuration unk
_chemical_formula_moiety 'C25 H24 Co N10 O10 Sm, 2(H2 O)'
_chemical_formula_sum 'C25 H28 Co N10 O12 Sm'
_chemical_formula_weight 869.85
_space_group_IT_number 36
_space_group_name_Hall 'C 2c -2'
_space_group_name_H-M_alt 'C m c 21'
_symmetry_cell_setting orthorhombic
_symmetry_Int_Tables_number 36
_symmetry_space_group_name_Hall 'C 2c -2'
_symmetry_space_group_name_H-M 'C m c 21'
_atom_sites_solution_hydrogens mixed
_audit_conform_dict_location ftp://ftp.iucr.org/pub/cif_core.dic
_audit_conform_dict_name cif_core.dic
_audit_conform_dict_version 2.4.5
_audit_creation_date 2026-05-26T16:18:05-00:00
_audit_creation_method 'WinGX routine CIF_UPDATE'
_audit_update_record
;
2026-05-27 deposited with the CCDC.	2026-06-01 downloaded from the CCDC.
;
_cell_angle_alpha 90
_cell_angle_beta 90
_cell_angle_gamma 90
_cell_formula_units_Z 4
_cell_length_a 23.024(3)
_cell_length_b 7.4238(9)
_cell_length_c 18.2855(18)
_cell_measurement_reflns_used 18185
_cell_measurement_temperature 100(2)
_cell_measurement_theta_max 25.026
_cell_measurement_theta_min 2.228
_cell_measurement_wavelength 0.71073
_cell_volume 3125.5(6)
_computing_data_collection 'Bruker APEX4 (Bruker, 2021)'
_computing_data_reduction 'SAINT (Bruker, 2021)'
_computing_molecular_graphics 'Ortep for Windows (Farrugia, 2012)'
_computing_publication_material 'WinGX (Farrugia, 2012)'
_computing_structure_refinement 'SHELXL-2019/2 (Sheldrick, 2019)'
_computing_structure_solution 'SHELXT 2018/2 (Sheldrick, 2018)'
_diffrn_ambient_temperature 100(2)
_diffrn_measured_fraction_theta_full 0.997
_diffrn_measured_fraction_theta_max 0.997
_diffrn_measurement_device_type 'Bruker D8 Venture'
_diffrn_measurement_method \w
_diffrn_radiation_detector 'CPAD Photon III'
_diffrn_radiation_probe x-ray
_diffrn_radiation_type MoK\a
_diffrn_radiation_wavelength 0.71073
_diffrn_reflns_av_R_equivalents 0.0833
_diffrn_reflns_av_unetI/netI 0.0553
_diffrn_reflns_Laue_measured_fraction_full 0.997
_diffrn_reflns_Laue_measured_fraction_max 0.997
_diffrn_reflns_limit_h_max 27
_diffrn_reflns_limit_h_min -27
_diffrn_reflns_limit_k_max 8
_diffrn_reflns_limit_k_min -8
_diffrn_reflns_limit_l_max 21
_diffrn_reflns_limit_l_min -20
_diffrn_reflns_number 18185
_diffrn_reflns_point_group_measured_fraction_full 0.977
_diffrn_reflns_point_group_measured_fraction_max 0.977
_diffrn_reflns_theta_full 25.026
_diffrn_reflns_theta_max 25.026
_diffrn_reflns_theta_min 2.228
_diffrn_standards_decay_% 0
_diffrn_standards_interval_count 0
_diffrn_standards_interval_time 0
_diffrn_standards_number 0
_exptl_absorpt_coefficient_mu 2.47
_exptl_absorpt_correction_T_max 0.7452
_exptl_absorpt_correction_T_min 0.4810
_exptl_absorpt_correction_type multi-scan
_exptl_absorpt_process_details 'SADABS-2016/2 (Bruker,2016/2)'
_exptl_crystal_colour yellow
_exptl_crystal_density_diffrn 1.849
_exptl_crystal_density_method 'not measured'
_exptl_crystal_description plate
_exptl_crystal_F_000 1732
_exptl_crystal_size_max 0.21
_exptl_crystal_size_mid 0.18
_exptl_crystal_size_min 0.03
_refine_diff_density_max 1.456
_refine_diff_density_min -0.496
_refine_diff_density_rms 0.119
_refine_ls_abs_structure_details
;
 Refined as an inversion twin.
;
_refine_ls_abs_structure_Flack 0.05(2)
_refine_ls_extinction_method none
_refine_ls_goodness_of_fit_ref 1.004
_refine_ls_hydrogen_treatment constr
_refine_ls_matrix_type full
_refine_ls_number_constraints 0
_refine_ls_number_parameters 261
_refine_ls_number_reflns 2765
_refine_ls_number_restraints 28
_refine_ls_restrained_S_all 1
_refine_ls_R_factor_all 0.0345
_refine_ls_R_factor_gt 0.0319
_refine_ls_shift/su_max 0
_refine_ls_shift/su_mean 0
_refine_ls_structure_factor_coef Fsqd
_refine_ls_weighting_details 'w=1/[\s^2^(Fo^2^)+(0.0405P)^2^] where P=(Fo^2^+2Fc^2^)/3'
_refine_ls_weighting_scheme calc
_refine_ls_wR_factor_gt 0.0731
_refine_ls_wR_factor_ref 0.0748
_reflns_Friedel_coverage 0.89
_reflns_Friedel_fraction_full 0.955
_reflns_Friedel_fraction_max 0.955
_reflns_number_gt 2532
_reflns_number_total 2765
_reflns_threshold_expression 'I > 2\s(I)'
_cod_data_source_file d6cc02035f2.cif
_cod_data_source_block SmCoNO2
_cod_original_cell_volume 3125.4(6)
_cod_database_code 7135874
_shelx_estimated_absorpt_t_min 0.625
_shelx_estimated_absorpt_t_max 0.93
_shelx_shelxl_version_number 2019/3

loop_
_symmetry_equiv_pos_as_xyz
'x, y, z'
'-x, -y, z+1/2'
'x, -y, z+1/2'
'-x, y, z'
'x+1/2, y+1/2, z'
'-x+1/2, -y+1/2, z+1/2'
'x+1/2, -y+1/2, z+1/2'
'-x+1/2, y+1/2, z'

loop_
_atom_site_label
_atom_site_type_symbol
_atom_site_fract_x
_atom_site_fract_y
_atom_site_fract_z
_atom_site_U_iso_or_equiv
_atom_site_adp_type
_atom_site_occupancy
_atom_site_site_symmetry_order
_atom_site_calc_flag
_atom_site_refinement_flags_posn
_atom_site_refinement_flags_adp
_atom_site_refinement_flags_occupancy
_atom_site_disorder_assembly
_atom_site_disorder_group
Co1 Co 0.5 0.87701(18) 0.82758(9) 0.0113(4) Uani 1 2 d DS T P . .
Sm1 Sm 0.5 0.62640(5) 0.55257(2) 0.01139(16) Uani 1 2 d DS T P A .
C1 C 0.5 0.7116(14) 0.7476(6) 0.017(2) Uani 1 2 d S T P A .
N1 N 0.5 0.6279(12) 0.6958(5) 0.022(2) Uani 1 2 d S T P . .
C2 C 0.5094(13) 1.064(2) 0.7584(8) 0.018(6) Uani 0.5 1 d . U P A -1
N2 N 0.5156(5) 1.1711(17) 0.7114(7) 0.020(4) Uani 0.5 1 d . U P A -1
C3 C 0.5 0.6917(16) 0.8999(6) 0.018(2) Uani 1 2 d S T P A .
N3 N 0.5 0.5901(12) 0.9450(6) 0.020(2) Uani 1 2 d S T P . .
C4 C 0.5 1.0343(14) 0.9076(6) 0.013(2) Uani 1 2 d S T P A .
N4 N 0.5 1.1294(12) 0.9574(6) 0.022(2) Uani 1 2 d S T P . .
C5 C 0.5828(6) 0.882(4) 0.8400(12) 0.017(4) Uani 0.5 1 d D U P A -1
N5 N 0.6314(12) 0.899(3) 0.8476(16) 0.021(2) Uani 0.5 1 d . . P A -1
N6 N 0.4169(5) 0.892(3) 0.8148(7) 0.017(4) Uani 0.5 1 d D U P A -1
O1 O 0.3951(5) 0.9120(16) 0.7522(6) 0.026(3) Uani 0.5 1 d D . P A -1
O2 O 0.3819(8) 0.895(2) 0.8673(10) 0.021(2) Uani 0.5 1 d D . P A -1
O3 O 0.4360(2) 0.8639(6) 0.6029(3) 0.0183(12) Uani 1 1 d G . . . .
H3A H 0.420931 0.940181 0.572628 0.028 Uiso 1 1 d DG U . A .
H3B H 0.449413 0.928967 0.638369 0.028 Uiso 1 1 d DG U . A .
O4 O 0.4371(3) 0.3834(7) 0.6014(3) 0.0233(14) Uani 1 1 d . . . . .
H4A H 0.458043 0.312343 0.628885 0.035 Uiso 1 1 d R U . A .
H4B H 0.425026 0.314951 0.565684 0.035 Uiso 1 1 d R U . . .
O5 O 0.4031(3) 0.6364(7) 0.4965(3) 0.0224(14) Uani 1 1 d . . . . .
N7 N 0.3768(3) 0.5926(8) 0.4351(4) 0.0175(15) Uani 1 1 d . . . . .
C6 C 0.4022(4) 0.6250(9) 0.3700(4) 0.0180(18) Uani 1 1 d . . . . .
H6 H 0.439388 0.680404 0.368431 0.022 Uiso 1 1 calc R U . . .
C7 C 0.3750(3) 0.5787(10) 0.3064(5) 0.0183(16) Uani 1 1 d . . . . .
H7 H 0.393653 0.601358 0.260981 0.022 Uiso 1 1 calc R U . . .
C8 C 0.3202(3) 0.4984(13) 0.3071(6) 0.0169(14) Uani 1 1 d . . . . .
C9 C 0.2946(3) 0.4719(11) 0.3753(4) 0.0202(17) Uani 1 1 d . . . . .
H9 H 0.256831 0.42094 0.378141 0.024 Uiso 1 1 calc R U . . .
C10 C 0.3233(4) 0.5185(12) 0.4385(4) 0.0211(19) Uani 1 1 d . . . . .
H10 H 0.30544 0.49837 0.484603 0.025 Uiso 1 1 calc R U . . .
C11 C 0.3023(3) 0.3135(11) 0.1183(5) 0.0215(17) Uani 1 1 d . . . . .
H11 H 0.32626 0.27228 0.079513 0.026 Uiso 1 1 calc R U . . .
C12 C 0.3272(4) 0.3757(10) 0.1809(5) 0.0225(19) Uani 1 1 d . . . . .
H12 H 0.368344 0.379155 0.184936 0.027 Uiso 1 1 calc R U . . .
C13 C 0.2932(3) 0.4341(10) 0.2389(4) 0.0143(16) Uani 1 1 d . . . . .
C14 C 0.2330(3) 0.4275(10) 0.2303(4) 0.0182(16) Uani 1 1 d . . . . .
H14 H 0.208104 0.465958 0.268703 0.022 Uiso 1 1 calc R U . . .
C15 C 0.2101(4) 0.3652(10) 0.1660(5) 0.0210(18) Uani 1 1 d . . . . .
H15 H 0.169085 0.361266 0.160326 0.025 Uiso 1 1 calc R U . . .
N8 N 0.2440(3) 0.3095(9) 0.1106(4) 0.0182(14) Uani 1 1 d . . . . .
O6 O 0.2217(2) 0.2488(6) 0.0488(4) 0.0253(11) Uani 1 1 d . . . . .
O7 O 0.3830(3) 0.1235(7) 0.5189(3) 0.0240(14) Uani 1 1 d G . . . .
H7A H 0.347536 0.144359 0.532571 0.036 Uiso 1 1 d G U . . .
H7B H 0.380655 0.118453 0.471833 0.036 Uiso 1 1 d G U . . .

loop_
_atom_site_aniso_label
_atom_site_aniso_U_11
_atom_site_aniso_U_22
_atom_site_aniso_U_33
_atom_site_aniso_U_23
_atom_site_aniso_U_13
_atom_site_aniso_U_12
Co1 0.0119(9) 0.0119(9) 0.0101(9) 0.0004(5) 0 0
Sm1 0.0155(3) 0.0103(2) 0.0084(3) -0.0001(3) 0 0
C1 0.029(6) 0.008(5) 0.013(6) 0.003(4) 0 0
N1 0.040(6) 0.018(5) 0.009(5) 0.002(4) 0 0
C2 0.023(16) 0.019(7) 0.013(7) 0.006(5) 0.004(7) -0.003(7)
N2 0.021(10) 0.018(6) 0.022(7) 0.005(5) -0.001(5) 0.000(5)
C3 0.014(6) 0.022(6) 0.018(6) 0.000(5) 0 0
N3 0.027(6) 0.012(5) 0.021(6) -0.004(4) 0 0
C4 0.010(5) 0.019(6) 0.010(5) 0.004(4) 0 0
N4 0.026(6) 0.019(5) 0.020(6) 0.003(4) 0 0
C5 0.025(5) 0.017(5) 0.009(10) -0.003(8) 0.005(5) -0.002(5)
N5 0.020(9) 0.030(4) 0.014(11) -0.003(4) 0.009(4) 0.004(5)
N6 0.025(5) 0.017(5) 0.009(10) -0.003(8) 0.005(5) -0.002(5)
O1 0.026(7) 0.037(7) 0.015(6) 0.000(5) -0.001(5) 0.001(5)
O2 0.020(9) 0.030(4) 0.014(11) -0.003(4) 0.009(4) 0.004(5)
O3 0.012(3) 0.026(3) 0.017(3) -0.006(2) -0.001(2) 0.001(2)
O4 0.026(3) 0.022(3) 0.022(3) -0.002(2) 0.004(3) -0.005(2)
O5 0.019(3) 0.038(4) 0.010(3) -0.004(2) -0.005(2) -0.003(2)
N7 0.018(4) 0.020(3) 0.014(4) -0.001(3) -0.001(3) 0.000(3)
C6 0.019(4) 0.021(4) 0.015(4) 0.003(3) 0.002(3) -0.002(3)
C7 0.021(4) 0.020(3) 0.013(4) 0.000(3) 0.002(3) 0.001(3)
C8 0.018(3) 0.013(3) 0.020(4) -0.002(3) -0.008(5) -0.001(4)
C9 0.019(4) 0.021(4) 0.021(4) 0.001(4) 0.001(3) -0.002(3)
C10 0.023(5) 0.023(5) 0.017(4) 0.000(3) 0.001(3) -0.004(4)
C11 0.020(4) 0.025(4) 0.019(4) -0.001(4) 0.005(4) 0.000(3)
C12 0.016(5) 0.033(5) 0.019(5) -0.002(3) -0.002(4) -0.001(3)
C13 0.015(4) 0.013(4) 0.016(4) 0.002(3) -0.004(3) -0.001(3)
C14 0.019(4) 0.019(4) 0.017(4) 0.000(3) 0.002(3) 0.001(3)
C15 0.016(4) 0.026(4) 0.022(5) 0.004(3) -0.003(4) 0.002(3)
N8 0.018(3) 0.019(3) 0.017(4) 0.000(3) -0.001(3) -0.003(3)
O6 0.021(2) 0.037(3) 0.018(3) -0.005(3) -0.006(3) 0.001(2)
O7 0.023(3) 0.024(3) 0.025(3) -0.002(2) 0.003(3) 0.002(2)

loop_
_atom_type_symbol
_atom_type_description
_atom_type_scat_dispersion_real
_atom_type_scat_dispersion_imag
_atom_type_scat_source
C C 0.0033 0.0016 'International Tables Vol C Tables 4.2.6.8 and 6.1.1.4'
Sm Sm -0.1638 3.4418 'International Tables Vol C Tables 4.2.6.8 and 6.1.1.4'
Co Co 0.3494 0.9721 'International Tables Vol C Tables 4.2.6.8 and 6.1.1.4'
H H 0 0 'International Tables Vol C Tables 4.2.6.8 and 6.1.1.4'
N N 0.0061 0.0033 'International Tables Vol C Tables 4.2.6.8 and 6.1.1.4'
O O 0.0106 0.006 'International Tables Vol C Tables 4.2.6.8 and 6.1.1.4'

loop_
_geom_angle_atom_site_label_1
_geom_angle_atom_site_label_2
_geom_angle_atom_site_label_3
_geom_angle
_geom_angle_site_symmetry_1
_geom_angle_site_symmetry_3
_geom_angle_publ_flag
C2 Co1 C4 93.7(6) . . ?
C2 Co1 C3 173.3(9) . . ?
C4 Co1 C3 84.7(5) . . ?
C2 Co1 C1 87.7(6) . . ?
C4 Co1 C1 178.6(4) . . ?
C3 Co1 C1 93.9(5) . . ?
C2 Co1 C5 87.2(12) . . ?
C4 Co1 C5 84.0(8) . . ?
C3 Co1 C5 86.1(8) . . ?
C1 Co1 C5 95.9(8) . . ?
C2 Co1 N6 89.4(10) . . ?
C4 Co1 N6 93.4(6) . . ?
C3 Co1 N6 97.2(6) . . ?
C1 Co1 N6 86.8(6) . . ?
C5 Co1 N6 175.6(5) . . ?
O5 Sm1 O5 130.5(3) 4_655 . ?
O5 Sm1 O3 132.39(17) 4_655 . ?
O5 Sm1 O3 65.99(18) . . ?
O5 Sm1 O3 65.99(18) 4_655 4_655 ?
O5 Sm1 O3 132.40(17) . 4_655 ?
O3 Sm1 O3 73.0(2) . 4_655 ?
O5 Sm1 O4 134.63(18) 4_655 . ?
O5 Sm1 O4 69.0(2) . . ?
O3 Sm1 O4 92.12(19) . . ?
O3 Sm1 O4 137.1(2) 4_655 . ?
O5 Sm1 O4 69.0(2) 4_655 4_655 ?
O5 Sm1 O4 134.63(18) . 4_655 ?
O3 Sm1 O4 137.1(2) . 4_655 ?
O3 Sm1 O4 92.12(19) 4_655 4_655 ?
O4 Sm1 O4 71.4(3) . 4_655 ?
O5 Sm1 N4 71.90(15) 4_655 2_674 ?
O5 Sm1 N4 71.90(15) . 2_674 ?
O3 Sm1 N4 75.2(2) . 2_674 ?
O3 Sm1 N4 75.2(2) 4_655 2_674 ?
O4 Sm1 N4 140.73(17) . 2_674 ?
O4 Sm1 N4 140.73(17) 4_655 2_674 ?
O5 Sm1 N3 72.30(15) 4_655 2_664 ?
O5 Sm1 N3 72.30(15) . 2_664 ?
O3 Sm1 N3 137.62(16) . 2_664 ?
O3 Sm1 N3 137.62(16) 4_655 2_664 ?
O4 Sm1 N3 79.5(2) . 2_664 ?
O4 Sm1 N3 79.5(2) 4_655 2_664 ?
N4 Sm1 N3 85.4(3) 2_674 2_664 ?
O5 Sm1 N1 114.65(14) 4_655 . ?
O5 Sm1 N1 114.65(14) . . ?
O3 Sm1 N1 67.99(19) . . ?
O3 Sm1 N1 67.99(19) 4_655 . ?
O4 Sm1 N1 69.1(2) . . ?
O4 Sm1 N1 69.1(2) 4_655 . ?
N4 Sm1 N1 133.6(3) 2_674 . ?
N3 Sm1 N1 141.0(3) 2_664 . ?
N1 C1 Co1 173.3(9) . . ?
C1 N1 Sm1 147.0(8) . . ?
N2 C2 Co1 175.0(14) . . ?
N3 C3 Co1 176.3(11) . . ?
C3 N3 Sm1 176.8(9) . 2_665 ?
N4 C4 Co1 179.3(9) . . ?
C4 N4 Sm1 171.7(9) . 2_675 ?
N5 C5 Co1 175(3) . . ?
O1 N6 O2 116.0(13) . . ?
O1 N6 Co1 120.8(10) . . ?
O2 N6 Co1 123.0(11) . . ?
Sm1 O3 H3A 117.9 . . ?
Sm1 O3 H3B 117.7 . . ?
H3A O3 H3B 104.9 . . ?
Sm1 O4 H4A 108.9 . . ?
Sm1 O4 H4B 109.9 . . ?
H4A O4 H4B 104.8 . . ?
N7 O5 Sm1 140.0(5) . . ?
O5 N7 C6 120.6(7) . . ?
O5 N7 C10 118.8(7) . . ?
C6 N7 C10 120.6(7) . . ?
N7 C6 C7 120.5(8) . . ?
N7 C6 H6 119.7 . . ?
C7 C6 H6 119.7 . . ?
C6 C7 C8 120.9(9) . . ?
C6 C7 H7 119.5 . . ?
C8 C7 H7 119.5 . . ?
C9 C8 C7 116.8(9) . . ?
C9 C8 C13 122.2(7) . . ?
C7 C8 C13 120.8(9) . . ?
C10 C9 C8 120.9(7) . . ?
C10 C9 H9 119.5 . . ?
C8 C9 H9 119.5 . . ?
N7 C10 C9 120.2(7) . . ?
N7 C10 H10 119.9 . . ?
C9 C10 H10 119.9 . . ?
N8 C11 C12 121.0(8) . . ?
N8 C11 H11 119.5 . . ?
C12 C11 H11 119.5 . . ?
C11 C12 C13 120.7(8) . . ?
C11 C12 H12 119.7 . . ?
C13 C12 H12 119.7 . . ?
C14 C13 C12 117.6(7) . . ?
C14 C13 C8 121.8(7) . . ?
C12 C13 C8 120.6(7) . . ?
C15 C14 C13 119.4(8) . . ?
C15 C14 H14 120.3 . . ?
C13 C14 H14 120.3 . . ?
N8 C15 C14 121.8(8) . . ?
N8 C15 H15 119.1 . . ?
C14 C15 H15 119.1 . . ?
O6 N8 C11 119.0(6) . . ?
O6 N8 C15 121.5(6) . . ?
C11 N8 C15 119.5(7) . . ?
H7A O7 H7B 103.6 . . ?

loop_
_geom_bond_atom_site_label_1
_geom_bond_atom_site_label_2
_geom_bond_distance
_geom_bond_site_symmetry_2
_geom_bond_publ_flag
Co1 C2 1.891(15) . ?
Co1 C4 1.873(11) . ?
Co1 C3 1.908(12) . ?
Co1 C1 1.910(11) . ?
Co1 C5 1.921(14) . ?
Co1 N6 1.931(12) . ?
Sm1 O5 2.457(6) 4_655 ?
Sm1 O5 2.457(6) . ?
Sm1 O3 2.475(5) . ?
Sm1 O3 2.475(5) 4_655 ?
Sm1 O4 2.480(5) . ?
Sm1 O4 2.480(5) 4_655 ?
Sm1 N4 2.513(10) 2_674 ?
Sm1 N3 2.541(10) 2_664 ?
Sm1 N1 2.619(10) . ?
C1 N1 1.133(14) . ?
C2 N2 1.179(19) . ?
C3 N3 1.118(15) . ?
C4 N4 1.151(15) . ?
C5 N5 1.13(3) . ?
N6 O1 1.259(16) . ?
N6 O2 1.254(19) . ?
O3 H3A 0.8647 . ?
O3 H3B 0.8655 . ?
O4 H4A 0.8734 . ?
O4 H4B 0.8728 . ?
O5 N7 1.315(9) . ?
N7 C6 1.348(11) . ?
N7 C10 1.350(10) . ?
C6 C7 1.366(12) . ?
C6 H6 0.95 . ?
C7 C8 1.396(10) . ?
C7 H7 0.95 . ?
C8 C9 1.392(12) . ?
C8 C13 1.473(12) . ?
C9 C10 1.376(11) . ?
C9 H9 0.95 . ?
C10 H10 0.95 . ?
C11 N8 1.349(10) . ?
C11 C12 1.361(12) . ?
C11 H11 0.95 . ?
C12 C13 1.389(12) . ?
C12 H12 0.95 . ?
C13 C14 1.395(10) . ?
C14 C15 1.369(12) . ?
C14 H14 0.95 . ?
C15 N8 1.345(11) . ?
C15 H15 0.95 . ?
N8 O6 1.321(8) . ?
O7 H7A 0.8675 . ?
O7 H7B 0.8636 . ?

loop_
_geom_torsion_atom_site_label_1
_geom_torsion_atom_site_label_2
_geom_torsion_atom_site_label_3
_geom_torsion_atom_site_label_4
_geom_torsion
_geom_torsion_site_symmetry_1
_geom_torsion_site_symmetry_2
_geom_torsion_site_symmetry_3
_geom_torsion_site_symmetry_4
_geom_torsion_publ_flag
Sm1 O5 N7 C6 -42.0(10) . . . . ?
Sm1 O5 N7 C10 139.5(7) . . . . ?
O5 N7 C6 C7 179.7(6) . . . . ?
C10 N7 C6 C7 -1.8(11) . . . . ?
N7 C6 C7 C8 0.6(12) . . . . ?
C6 C7 C8 C9 1.2(12) . . . . ?
C6 C7 C8 C13 -174.6(7) . . . . ?
C7 C8 C9 C10 -1.8(13) . . . . ?
C13 C8 C9 C10 173.9(8) . . . . ?
O5 N7 C10 C9 179.7(7) . . . . ?
C6 N7 C10 C9 1.2(12) . . . . ?
C8 C9 C10 N7 0.6(13) . . . . ?
N8 C11 C12 C13 1.0(12) . . . . ?
C11 C12 C13 C14 -0.4(12) . . . . ?
C11 C12 C13 C8 178.9(8) . . . . ?
C9 C8 C13 C14 32.8(12) . . . . ?
C7 C8 C13 C14 -151.6(8) . . . . ?
C9 C8 C13 C12 -146.4(9) . . . . ?
C7 C8 C13 C12 29.1(12) . . . . ?
C12 C13 C14 C15 -0.2(11) . . . . ?
C8 C13 C14 C15 -179.5(8) . . . . ?
C13 C14 C15 N8 0.1(11) . . . . ?
C12 C11 N8 O6 179.7(7) . . . . ?
C12 C11 N8 C15 -1.0(12) . . . . ?
C14 C15 N8 O6 179.7(7) . . . . ?
C14 C15 N8 C11 0.5(11) . . . . ?
